data_4100204
_journal_name_full 'Journal of the American Chemical Society'
_journal_paper_doi 10.1021/ja0512879
_journal_year 2005
_chemical_formula_sum 'C26 H45 Ga6 N4 O42 P9 Zn3'
_chemical_formula_weight 1978.82
_space_group_IT_number 15
_symmetry_cell_setting monoclinic
_symmetry_space_group_name_Hall '-C 2yc'
_symmetry_space_group_name_H-M 'C 1 2/c 1'
_cell_angle_alpha 90.00
_cell_angle_beta 109.851(2)
_cell_angle_gamma 90.00
_cell_formula_units_Z 4
_cell_length_a 30.746(2)
_cell_length_b 13.5846(8)
_cell_length_c 14.3291(9)
_cell_measurement_temperature 293(2)
_cell_volume 5629.3(6)
_diffrn_ambient_temperature 293(2)
_exptl_crystal_density_diffrn 2.335
_cod_depositor_comments
;
The following automatic conversions were performed:
'_symmetry_cell_setting' value 'Monoclinic' changed to 'monoclinic'
according to '/home/saulius/struct/CIF-dictionaries/cif_core.dic'
dictionary named 'cif_core.dic' version 2.4.1 from 2010-06-29.

Automatic conversion script
Id: cif_fix_enum 1527 2010-12-29 10:47:43Z saulius 
;
_cod_original_sg_symbol_H-M 'C 2/c'
_cod_database_code 4100204

loop_
_symmetry_equiv_pos_as_xyz
'x, y, z'
'-x, y, -z+1/2'
'x+1/2, y+1/2, z'
'-x+1/2, y+1/2, -z+1/2'
'-x, -y, -z'
'x, -y, z-1/2'
'-x+1/2, -y+1/2, -z'
'x+1/2, -y+1/2, z-1/2'

loop_
_atom_site_label
_atom_site_type_symbol
_atom_site_fract_x
_atom_site_fract_y
_atom_site_fract_z
_atom_site_U_iso_or_equiv
_atom_site_adp_type
_atom_site_occupancy
_atom_site_symmetry_multiplicity
_atom_site_calc_flag
_atom_site_refinement_flags
_atom_site_disorder_assembly
_atom_site_disorder_group
Ga1 Ga 0.895618(18) 1.39364(4) 1.65999(4) 0.0259(2) Uani 0.508(3) 1 d P . .
Zn1 Zn 0.895618(18) 1.39364(4) 1.65999(4) 0.0259(2) Uani 0.49 1 d P . .
Ga2 Ga 0.751329(18) 1.37767(4) 1.56610(4) 0.02310(19) Uani 0.595(3) 1 d P . .
Zn2 Zn 0.751329(18) 1.37767(4) 1.56610(4) 0.02310(19) Uani 0.41 1 d P . .
Ga3 Ga 0.817330(17) 1.29793(4) 1.98205(4) 0.02018(17) Uani 1 1 d . . .
Ga4 Ga 0.82333(2) 1.61100(4) 1.77110(4) 0.0272(2) Uani 0.493(3) 1 d P . .
Zn4 Zn 0.82333(2) 1.61100(4) 1.77110(4) 0.0272(2) Uani 0.51 1 d P . .
Ga5 Ga 0.99726(9) 1.6090(2) 1.8042(3) 0.0647(10) Uani 0.324(3) 1 d P . .
Ga5' Ga 1.0000 1.5852(3) 1.7500 0.0647(10) Uani 0.35 2 d SP . .
P1 P 0.74600(4) 1.61146(8) 1.55924(10) 0.0214(3) Uani 1 1 d . . .
P2 P 0.82434(4) 1.37850(9) 1.78006(9) 0.0227(3) Uani 1 1 d . . .
P3 P 0.89798(4) 1.62616(10) 1.66356(10) 0.0251(3) Uani 1 1 d . . .
P4 P 0.82025(4) 1.29452(8) 1.47216(9) 0.0206(3) Uani 1 1 d . . .
P5 P 0.99816(11) 1.3777(3) 1.7914(3) 0.0465(8) Uani 0.50 1 d P . .
O1 O 0.77432(14) 1.6567(3) 1.6574(3) 0.0388(9) Uani 1 1 d . . .
O2 O 0.70139(12) 1.6708(3) 1.5110(3) 0.0359(9) Uani 1 1 d . . .
O3 O 0.77421(14) 1.6115(3) 1.4880(3) 0.0335(9) Uani 1 1 d . . .
O4 O 0.73052(14) 1.5062(2) 1.5686(3) 0.0335(9) Uani 1 1 d . . .
O5 O 0.80981(14) 1.4816(3) 1.8028(3) 0.0337(9) Uani 1 1 d . . .
O6 O 0.87065(15) 1.3826(3) 1.7628(4) 0.0453(11) Uani 1 1 d . . .
O7 O 0.83081(17) 1.3102(3) 1.8687(3) 0.0439(11) Uani 1 1 d . . .
O8 O 0.78694(14) 1.3323(3) 1.6918(3) 0.0400(9) Uani 1 1 d . . .
O9 O 0.88071(15) 1.6253(4) 1.7513(3) 0.0446(11) Uani 1 1 d . . .
O10 O 0.87151(14) 1.7019(3) 1.5860(3) 0.0421(10) Uani 1 1 d . . .
O11 O 0.89302(18) 1.5257(3) 1.6141(3) 0.0462(11) Uani 1 1 d . . .
O12 O 0.94821(13) 1.6608(4) 1.7009(4) 0.0523(12) Uani 1 1 d . . .
O13 O 0.78488(14) 1.3708(3) 1.4791(3) 0.0375(9) Uani 1 1 d . . .
O14 O 0.80454(14) 1.1905(3) 1.4891(3) 0.0373(9) Uani 1 1 d . . .
O15 O 0.86711(14) 1.3103(3) 1.5510(3) 0.0447(11) Uani 1 1 d . . .
O16 O 0.8243(2) 1.2983(3) 1.3703(3) 0.0518(13) Uani 1 1 d . . .
O17 O 0.95709(14) 1.3445(4) 1.7141(4) 0.0576(13) Uani 1 1 d . . .
O18 O 0.9942(5) 1.4759(10) 1.8149(18) 0.179(14) Uani 0.50 1 d P . .
O19 O 0.9949(7) 1.2946(14) 1.8786(16) 0.140(7) Uani 0.50 1 d P . .
O20 O 0.9843(10) 1.649(3) 1.9308(15) 0.206(13) Uani 0.50 1 d P . .
OW1 O 1.0000 1.5000 2.0000 0.0185(10) Uani 0.88 2 d SP . .
OW2 O 0.0719(4) 0.4916(11) 0.5460(9) 0.105(6) Uani 0.55 1 d P . .
OW3 O 0.9388(7) 1.716(2) 1.9431(16) 0.122(9) Uani 0.38 1 d P . .
N1 N 1.2155(3) 1.0011(5) 1.7997(6) 0.0668(19) Uiso 1 1 d . . .
N2 N 1.1128(6) 1.0810(13) 1.9279(13) 0.079(4) Uiso 0.50 1 d P . .
C1 C 1.1961(3) 0.9134(7) 1.7758(7) 0.067(2) Uiso 1 1 d . . .
C2 C 1.1547(5) 0.9079(11) 1.7241(11) 0.116(4) Uiso 1 1 d . . .
C3 C 1.1262(9) 0.9950(15) 1.6982(19) 0.180(8) Uiso 1 1 d . . .
C4 C 1.1487(6) 1.0893(13) 1.7260(13) 0.140(5) Uiso 1 1 d . . .
C5 C 1.1940(3) 1.0851(7) 1.7808(7) 0.067(2) Uiso 1 1 d . . .
C6 C 1.0760(9) 1.1213(18) 1.866(2) 0.157(9) Uiso 0.75 1 d P . .
C7 C 1.0370(13) 1.052(3) 1.832(3) 0.095(11) Uiso 0.30 1 d P . .
C8 C 1.0397(12) 0.957(3) 1.847(3) 0.075(9) Uiso 0.28 1 d P . .
C9 C 1.0820(10) 0.916(2) 1.902(2) 0.114(8) Uiso 0.50 1 d P . .
C10 C 1.1192(8) 0.9865(14) 1.9552(18) 0.167(8) Uiso 0.98 1 d P . .
C11 C 1.0649(15) 0.974(3) 1.638(3) 0.178(15) Uiso 0.53 1 d P . .
C12 C 1.0538(17) 0.954(3) 1.742(4) 0.40(2) Uiso 1 1 d . . .

loop_
_atom_site_aniso_label
_atom_site_aniso_U_11
_atom_site_aniso_U_22
_atom_site_aniso_U_33
_atom_site_aniso_U_23
_atom_site_aniso_U_13
_atom_site_aniso_U_12
Ga1 0.0197(3) 0.0287(3) 0.0291(3) -0.0025(2) 0.0079(2) -0.0014(2)
Zn1 0.0197(3) 0.0287(3) 0.0291(3) -0.0025(2) 0.0079(2) -0.0014(2)
Ga2 0.0225(3) 0.0177(3) 0.0274(3) -0.00103(19) 0.0063(2) -0.00015(19)
Zn2 0.0225(3) 0.0177(3) 0.0274(3) -0.00103(19) 0.0063(2) -0.00015(19)
Ga3 0.0218(3) 0.0194(3) 0.0194(3) 0.00028(18) 0.0071(2) -0.00256(18)
Ga4 0.0335(4) 0.0275(3) 0.0229(3) -0.0039(2) 0.0127(2) -0.0042(2)
Zn4 0.0335(4) 0.0275(3) 0.0229(3) -0.0039(2) 0.0127(2) -0.0042(2)
Ga5 0.0266(8) 0.0410(14) 0.108(3) -0.0293(13) -0.0006(14) 0.0028(9)
Ga5' 0.0266(8) 0.0410(14) 0.108(3) -0.0293(13) -0.0006(14) 0.0028(9)
P1 0.0217(6) 0.0154(5) 0.0275(6) -0.0001(4) 0.0087(5) 0.0014(4)
P2 0.0260(6) 0.0246(6) 0.0192(6) 0.0042(4) 0.0098(5) 0.0007(4)
P3 0.0186(6) 0.0295(7) 0.0250(6) 0.0044(5) 0.0046(5) 0.0014(4)
P4 0.0238(6) 0.0194(6) 0.0197(5) -0.0006(4) 0.0090(5) -0.0029(4)
P5 0.0233(14) 0.064(2) 0.0450(17) -0.0135(15) 0.0023(13) 0.0080(13)
O1 0.040(2) 0.039(2) 0.031(2) -0.0050(17) 0.0043(17) 0.0017(17)
O2 0.0239(17) 0.0243(18) 0.053(2) -0.0022(17) 0.0041(17) 0.0068(14)
O3 0.038(2) 0.0238(18) 0.046(2) -0.0052(15) 0.0228(18) -0.0066(15)
O4 0.033(2) 0.0186(18) 0.051(3) 0.0008(15) 0.0171(19) -0.0013(14)
O5 0.039(2) 0.0265(19) 0.040(2) -0.0001(16) 0.0197(18) -0.0017(15)
O6 0.038(2) 0.062(3) 0.047(3) 0.009(2) 0.028(2) 0.0055(19)
O7 0.068(3) 0.044(2) 0.030(2) 0.0170(17) 0.029(2) 0.017(2)
O8 0.042(2) 0.028(2) 0.038(2) -0.0003(16) -0.0013(18) -0.0032(16)
O9 0.036(2) 0.066(3) 0.035(2) -0.004(2) 0.0164(18) -0.008(2)
O10 0.034(2) 0.035(2) 0.044(2) 0.0126(17) -0.0050(18) 0.0002(16)
O11 0.067(3) 0.031(2) 0.041(2) 0.0017(18) 0.019(2) 0.006(2)
O12 0.0186(19) 0.074(3) 0.057(3) 0.020(3) 0.0038(19) -0.001(2)
O13 0.038(2) 0.032(2) 0.051(3) 0.0080(17) 0.027(2) 0.0101(16)
O14 0.035(2) 0.0261(19) 0.044(2) 0.0091(16) 0.0056(18) -0.0064(15)
O15 0.029(2) 0.042(2) 0.053(3) -0.015(2) -0.0002(19) -0.0022(17)
O16 0.098(4) 0.037(2) 0.035(2) 0.0061(18) 0.041(3) 0.011(2)
O17 0.0211(19) 0.066(3) 0.078(4) 0.000(3) 0.006(2) -0.001(2)
O18 0.041(7) 0.058(7) 0.35(3) -0.094(12) -0.051(14) 0.014(7)
O19 0.147(16) 0.108(14) 0.152(17) 0.050(12) 0.033(14) 0.019(11)
O20 0.18(3) 0.34(4) 0.067(12) 0.032(17) 0.007(15) -0.02(2)
OW1 0.016(2) 0.027(3) 0.013(2) 0.0007(18) 0.0042(19) -0.0024(18)
OW2 0.068(8) 0.208(18) 0.042(6) -0.003(7) 0.022(6) 0.021(8)
OW3 0.078(13) 0.20(3) 0.092(15) -0.014(15) 0.036(12) -0.064(14)

loop_
_geom_bond_atom_site_label_1
_geom_bond_atom_site_label_2
_geom_bond_distance
_geom_bond_site_symmetry_2
_geom_bond_publ_flag
Ga1 O6 1.884(4) . ?
Ga1 O15 1.887(4) . ?
Ga1 O11 1.903(4) . ?
Ga1 O17 1.904(4) . ?
Ga2 O4 1.864(3) . ?
Ga2 O8 1.866(4) . ?
Ga2 O14 1.874(4) 7_678 ?
Ga2 O13 1.871(4) . ?
Ga3 O7 1.815(4) . ?
Ga3 O10 1.819(4) 6_586 ?
Ga3 O3 1.832(4) 6_586 ?
Ga3 O2 1.834(4) 4_648 ?
Ga4 O16 1.874(4) 6_586 ?
Ga4 O9 1.890(4) . ?
Ga4 O5 1.896(4) . ?
Ga4 O1 1.909(4) . ?
Ga5 Ga5' 0.872(3) . ?
Ga5 Ga5 1.618(9) 2_758 ?
Ga5 O18 1.820(15) . ?
Ga5 O12 1.842(6) 2_758 ?
Ga5 O12 1.856(5) . ?
Ga5 O20 2.06(3) . ?
Ga5' Ga5 0.872(3) 2_758 ?
Ga5' O18 1.79(2) 2_758 ?
Ga5' O18 1.79(2) . ?
Ga5' O12 1.824(5) 2_758 ?
Ga5' O12 1.824(5) . ?
P1 O1 1.511(4) . ?
P1 O4 1.527(4) . ?
P1 O2 1.538(4) . ?
P1 O3 1.548(4) . ?
P2 O8 1.526(4) . ?
P2 O6 1.527(4) . ?
P2 O7 1.531(4) . ?
P2 O5 1.539(4) . ?
P3 O11 1.521(5) . ?
P3 O9 1.521(4) . ?
P3 O12 1.527(4) . ?
P3 O10 1.530(4) . ?
P4 O16 1.506(4) . ?
P4 O15 1.514(4) . ?
P4 O13 1.529(4) . ?
P4 O14 1.539(4) . ?
P5 P5 1.229(8) 2_758 ?
P5 O18 1.392(12) . ?
P5 O17 1.440(6) . ?
P5 O17 1.475(5) 2_758 ?
P5 O19 1.712(19) . ?
P5 O18 2.098(19) 2_758 ?
O2 Ga3 1.834(4) 4_658 ?
O3 Ga3 1.832(4) 6_585 ?
O10 Ga3 1.819(4) 6_585 ?
O12 Ga5 1.842(6) 2_758 ?
O14 Zn2 1.874(4) 7_678 ?
O14 Ga2 1.874(4) 7_678 ?
O16 Zn4 1.874(4) 6_585 ?
O16 Ga4 1.874(4) 6_585 ?
O17 P5 1.475(5) 2_758 ?
O18 P5 2.098(19) 2_758 ?
O20 OW3 1.73(4) . ?
N1 C5 1.300(11) . ?
N1 C1 1.323(11) . ?
N2 C10 1.34(2) . ?
N2 C6 1.30(3) . ?
C1 C2 1.240(16) . ?
C2 C3 1.44(2) . ?
C3 C4 1.45(2) . ?
C3 C11 1.81(5) . ?
C4 C5 1.348(18) . ?
C6 C7 1.47(4) . ?
C7 C8 1.31(5) . ?
C7 C12 2.04(6) . ?
C8 C9 1.39(4) . ?
C8 C12 1.70(6) . ?
C9 C10 1.48(3) . ?
C11 C12 1.66(6) . ?
